data_4063251
loop_
_publ_author_name
'Le\"ila Boubekeur'
'Simon Ulmer'
'Louis Ricard'
'Nicolas M\'ezailles'
'Pascal Le Floch'

_publ_section_title
;
 A Stable Hydrido Amido Ruthenium Complex Bearing a Tridentate
 Iminophosphorane-Phosphine-Amine Ligand
;
_journal_issue 2
_journal_name_full Organometallics
_journal_page_first 315
_journal_page_last 317
_journal_paper_doi 10.1021/om050738v
_journal_volume 25
_journal_year 2006
_chemical_formula_sum 'C50 H45 Cl4 N2 P3 Ru'
_chemical_formula_weight 1009.66
_chemical_name_systematic
; 
 ? 
;
_space_group_IT_number 14
_symmetry_cell_setting monoclinic
_symmetry_space_group_name_Hall '-P 2ybc'
_symmetry_space_group_name_H-M 'P 1 21/c 1'
_atom_sites_solution_hydrogens geom
_atom_sites_solution_primary direct
_atom_sites_solution_secondary difmap
_audit_creation_method SHELXL-97
_cell_angle_alpha 90.00
_cell_angle_beta 90.0050(10)
_cell_angle_gamma 90.00
_cell_formula_units_Z 8
_cell_length_a 23.3240(10)
_cell_length_b 27.3870(10)
_cell_length_c 14.2800(10)
_cell_measurement_reflns_used 251
_cell_measurement_temperature 150.0(1)
_cell_measurement_theta_max 20.0
_cell_measurement_theta_min 3.0
_cell_volume 9121.7(8)
_computing_structure_refinement 'SHELXL-97 (Sheldrick, 1997)'
_computing_structure_solution 'SHELXS-97 (Sheldrick, 1990)'
_diffrn_ambient_temperature 150.0(1)
_diffrn_measured_fraction_theta_full .927
_diffrn_measured_fraction_theta_max .927
_diffrn_measurement_device_type KappaCCD
_diffrn_measurement_method 'phi and omega scans'
_diffrn_radiation_monochromator graphite
_diffrn_radiation_source 'fine-focus sealed tube'
_diffrn_radiation_type MoK\a
_diffrn_radiation_wavelength 0.71069
_diffrn_reflns_av_R_equivalents 0.0365
_diffrn_reflns_av_sigmaI/netI 0.0578
_diffrn_reflns_limit_h_max 29
_diffrn_reflns_limit_h_min -30
_diffrn_reflns_limit_k_max 35
_diffrn_reflns_limit_k_min -35
_diffrn_reflns_limit_l_max 18
_diffrn_reflns_limit_l_min -17
_diffrn_reflns_number 48360
_diffrn_reflns_theta_full 27.48
_diffrn_reflns_theta_max 27.48
_diffrn_reflns_theta_min 2.72
_exptl_absorpt_coefficient_mu 0.721
_exptl_absorpt_correction_T_max 0.8811
_exptl_absorpt_correction_T_min 0.8692
_exptl_absorpt_correction_type multi-scan
_exptl_crystal_colour 'brownish yellow'
_exptl_crystal_density_diffrn 1.470
_exptl_crystal_density_method 'not measured'
_exptl_crystal_description block
_exptl_crystal_F_000 4128
_exptl_crystal_size_max 0.20
_exptl_crystal_size_mid 0.20
_exptl_crystal_size_min 0.18
_refine_diff_density_max 1.083
_refine_diff_density_min -.997
_refine_diff_density_rms .088
_refine_ls_extinction_method none
_refine_ls_goodness_of_fit_ref 1.014
_refine_ls_hydrogen_treatment mixed
_refine_ls_matrix_type full
_refine_ls_number_parameters 1082
_refine_ls_number_reflns 19432
_refine_ls_number_restraints 0
_refine_ls_restrained_S_all 1.014
_refine_ls_R_factor_all 0.0673
_refine_ls_R_factor_gt 0.0437
_refine_ls_shift/su_max 0.001
_refine_ls_shift/su_mean 0.000
_refine_ls_structure_factor_coef Fsqd
_refine_ls_weighting_details 'calc w=1/[\s^2^(Fo^2^)+(0.0662P)^2^+0.0000P] where P=(Fo^2^+2Fc^2^)/3'
_refine_ls_weighting_scheme calc
_refine_ls_wR_factor_gt 0.1063
_refine_ls_wR_factor_ref 0.1172
_reflns_number_gt 14704
_reflns_number_total 19432
_reflns_threshold_expression >2sigma(I)
_cod_depositor_comments
;
The following automatic conversions were performed:
'_symmetry_cell_setting' value 'Monoclinic' changed to 'monoclinic'
according to '/home/saulius/struct/CIF-dictionaries/cif_core.dic'
dictionary named 'cif_core.dic' version 2.4.1 from 2010-06-29.

Automatic conversion script
Id: cif_fix_enum 1527 2010-12-29 10:47:43Z saulius 
;
_cod_original_sg_symbol_H-M 'P21/c       '
_cod_database_code 4063251

loop_
_symmetry_equiv_pos_as_xyz
'x, y, z'
'-x, y+1/2, -z+1/2'
'-x, -y, -z'
'x, -y-1/2, z-1/2'

loop_
_atom_site_label
_atom_site_type_symbol
_atom_site_fract_x
_atom_site_fract_y
_atom_site_fract_z
_atom_site_U_iso_or_equiv
_atom_site_adp_type
_atom_site_occupancy
_atom_site_symmetry_multiplicity
_atom_site_calc_flag
_atom_site_refinement_flags
Ru1 Ru 0.428140(14) -0.365929(13) -0.44068(3) 0.02453(9) Uani 1 1 d .
Cl1 Cl 0.42892(5) -0.31411(4) -0.57802(8) 0.0306(3) Uani 1 1 d .
Cl2 Cl 0.45414(5) -0.42540(5) -0.32227(8) 0.0347(3) Uani 1 1 d .
P1 P 0.50988(5) -0.29616(5) -0.31224(8) 0.0256(3) Uani 1 1 d .
P2 P 0.38495(5) -0.31719(5) -0.33330(8) 0.0250(3) Uani 1 1 d .
P3 P 0.34951(5) -0.40735(5) -0.49432(8) 0.0259(3) Uani 1 1 d .
N1 N 0.50736(14) -0.33178(14) -0.4019(3) 0.0259(9) Uani 1 1 d .
N2 N 0.49083(15) -0.40668(15) -0.5227(3) 0.0315(9) Uani 1 1 d .
H2A H 0.4949 -0.4375 -0.4981 0.038 Uiso 1 1 calc R
H2B H 0.4780 -0.4097 -0.5834 0.038 Uiso 1 1 calc R
C1 C 0.44433(17) -0.30704(18) -0.2487(3) 0.0261(11) Uani 1 1 d .
H1A H 0.4355 -0.2786 -0.2085 0.031 Uiso 1 1 calc R
H1B H 0.4488 -0.3361 -0.2080 0.031 Uiso 1 1 calc R
C2 C 0.55341(18) -0.34358(18) -0.4592(3) 0.0277(11) Uani 1 1 d .
C3 C 0.54572(18) -0.38207(19) -0.5223(3) 0.0297(11) Uani 1 1 d .
C4 C 0.58905(19) -0.3954(2) -0.5838(3) 0.0382(13) Uani 1 1 d .
H4 H 0.5829 -0.4213 -0.6269 0.046 Uiso 1 1 calc R
C5 C 0.6414(2) -0.3710(2) -0.5831(4) 0.0430(14) Uani 1 1 d .
H5 H 0.6711 -0.3805 -0.6249 0.052 Uiso 1 1 calc R
C6 C 0.6496(2) -0.3337(2) -0.5221(3) 0.0384(13) Uani 1 1 d .
H6 H 0.6854 -0.3171 -0.5217 0.046 Uiso 1 1 calc R
C7 C 0.60712(18) -0.31934(18) -0.4604(3) 0.0321(11) Uani 1 1 d .
H7 H 0.6140 -0.2930 -0.4186 0.039 Uiso 1 1 calc R
C8 C 0.51504(18) -0.23223(18) -0.3438(3) 0.0279(11) Uani 1 1 d .
C9 C 0.51874(19) -0.22111(19) -0.4383(4) 0.0368(12) Uani 1 1 d .
H9 H 0.5179 -0.2463 -0.4840 0.044 Uiso 1 1 calc R
C10 C 0.5237(2) -0.1729(2) -0.4650(4) 0.0434(14) Uani 1 1 d .
H10 H 0.5268 -0.1646 -0.5294 0.052 Uiso 1 1 calc R
C11 C 0.5241(2) -0.1362(2) -0.3966(4) 0.0509(16) Uani 1 1 d .
H11 H 0.5287 -0.1030 -0.4144 0.061 Uiso 1 1 calc R
C12 C 0.5180(2) -0.1480(2) -0.3047(4) 0.0483(15) Uani 1 1 d .
H12 H 0.5168 -0.1229 -0.2589 0.058 Uiso 1 1 calc R
C13 C 0.5136(2) -0.1962(2) -0.2771(4) 0.0366(13) Uani 1 1 d .
H13 H 0.5096 -0.2043 -0.2127 0.044 Uiso 1 1 calc R
C14 C 0.56779(18) -0.31101(18) -0.2316(3) 0.0270(10) Uani 1 1 d .
C15 C 0.60463(18) -0.27713(18) -0.1919(3) 0.0336(11) Uani 1 1 d .
H15 H 0.6017 -0.2435 -0.2076 0.040 Uiso 1 1 calc R
C16 C 0.6460(2) -0.2931(2) -0.1287(3) 0.0394(13) Uani 1 1 d .
H16 H 0.6712 -0.2701 -0.1006 0.047 Uiso 1 1 calc R
C17 C 0.6510(2) -0.3416(2) -0.1066(4) 0.0386(13) Uani 1 1 d .
H17 H 0.6797 -0.3520 -0.0638 0.046 Uiso 1 1 calc R
C18 C 0.61455(19) -0.3754(2) -0.1461(4) 0.0372(13) Uani 1 1 d .
H18 H 0.6179 -0.4089 -0.1299 0.045 Uiso 1 1 calc R
C19 C 0.5730(2) -0.36063(18) -0.2094(3) 0.0335(12) Uani 1 1 d .
H19 H 0.5483 -0.3840 -0.2376 0.040 Uiso 1 1 calc R
C20 C 0.36199(17) -0.25321(19) -0.3526(3) 0.0276(10) Uani 1 1 d .
C21 C 0.3686(2) -0.23070(18) -0.4370(4) 0.0416(12) Uani 1 1 d .
H21 H 0.3846 -0.2485 -0.4877 0.050 Uiso 1 1 calc R
C22 C 0.3528(3) -0.1831(2) -0.4507(4) 0.0547(16) Uani 1 1 d .
H22 H 0.3574 -0.1681 -0.5103 0.066 Uiso 1 1 calc R
C23 C 0.3303(3) -0.1574(2) -0.3771(4) 0.0554(17) Uani 1 1 d .
H23 H 0.3182 -0.1246 -0.3860 0.066 Uiso 1 1 calc R
C24 C 0.3251(2) -0.1786(2) -0.2912(4) 0.0504(15) Uani 1 1 d .
H24 H 0.3102 -0.1603 -0.2402 0.061 Uiso 1 1 calc R
C25 C 0.3410(2) -0.2253(2) -0.2783(3) 0.0409(13) Uani 1 1 d .
H25 H 0.3379 -0.2395 -0.2178 0.049 Uiso 1 1 calc R
C26 C 0.32920(19) -0.3419(2) -0.2564(3) 0.0288(12) Uani 1 1 d .
C27 C 0.3417(2) -0.3801(2) -0.1982(4) 0.0473(14) Uani 1 1 d .
H27 H 0.3801 -0.3917 -0.1945 0.057 Uiso 1 1 calc R
C28 C 0.2996(2) -0.4022(2) -0.1446(4) 0.0497(14) Uani 1 1 d .
H28 H 0.3087 -0.4295 -0.1063 0.060 Uiso 1 1 calc R
C29 C 0.2438(2) -0.3842(2) -0.1474(4) 0.0453(14) Uani 1 1 d .
H29 H 0.2150 -0.3984 -0.1090 0.054 Uiso 1 1 calc R
C30 C 0.2305(2) -0.3467(2) -0.2040(4) 0.0474(14) Uani 1 1 d .
H30 H 0.1924 -0.3345 -0.2060 0.057 Uiso 1 1 calc R
C31 C 0.27279(19) -0.3259(2) -0.2597(4) 0.0384(13) Uani 1 1 d .
H31 H 0.2628 -0.3000 -0.3010 0.046 Uiso 1 1 calc R
C32 C 0.29004(17) -0.37333(17) -0.5499(3) 0.0278(11) Uani 1 1 d .
C33 C 0.2489(2) -0.3982(2) -0.6040(3) 0.0423(14) Uani 1 1 d .
H33 H 0.2516 -0.4326 -0.6112 0.051 Uiso 1 1 calc R
C34 C 0.2050(2) -0.3732(2) -0.6464(4) 0.0502(16) Uani 1 1 d .
H34 H 0.1772 -0.3904 -0.6821 0.060 Uiso 1 1 calc R
C35 C 0.2012(2) -0.3226(2) -0.6369(4) 0.0517(16) Uani 1 1 d .
H35 H 0.1715 -0.3052 -0.6677 0.062 Uiso 1 1 calc R
C36 C 0.2412(2) -0.2978(2) -0.5821(4) 0.0435(13) Uani 1 1 d .
H36 H 0.2383 -0.2635 -0.5738 0.052 Uiso 1 1 calc R
C37 C 0.28516(19) -0.32372(19) -0.5400(3) 0.0314(12) Uani 1 1 d .
H37 H 0.3127 -0.3067 -0.5034 0.038 Uiso 1 1 calc R
C38 C 0.36965(18) -0.44741(18) -0.5925(3) 0.0311(11) Uani 1 1 d .
C39 C 0.3711(2) -0.4982(2) -0.5854(4) 0.0471(14) Uani 1 1 d .
H39 H 0.3579 -0.5138 -0.5301 0.056 Uiso 1 1 calc R
C40 C 0.3926(3) -0.5269(2) -0.6622(4) 0.0654(18) Uani 1 1 d .
H40 H 0.3929 -0.5615 -0.6587 0.078 Uiso 1 1 calc R
C41 C 0.4130(2) -0.5032(2) -0.7415(4) 0.0479(15) Uani 1 1 d .
H41 H 0.4291 -0.5217 -0.7912 0.058 Uiso 1 1 calc R
C42 C 0.4102(2) -0.4539(2) -0.7484(3) 0.0463(14) Uani 1 1 d .
H42 H 0.4218 -0.4382 -0.8046 0.056 Uiso 1 1 calc R
C43 C 0.3903(2) -0.4262(2) -0.6729(3) 0.0427(13) Uani 1 1 d .
H43 H 0.3911 -0.3916 -0.6773 0.051 Uiso 1 1 calc R
C44 C 0.31023(19) -0.44822(18) -0.4156(3) 0.0355(12) Uani 1 1 d .
C45 C 0.3399(2) -0.48559(18) -0.3672(3) 0.0388(11) Uani 1 1 d .
H45 H 0.3799 -0.4896 -0.3766 0.047 Uiso 1 1 calc R
C46 C 0.3111(2) -0.51642(18) -0.3062(3) 0.0428(12) Uani 1 1 d .
H46 H 0.3313 -0.5420 -0.2759 0.051 Uiso 1 1 calc R
C47 C 0.2547(2) -0.5104(2) -0.2897(4) 0.0524(16) Uani 1 1 d .
H47 H 0.2350 -0.5326 -0.2499 0.063 Uiso 1 1 calc R
C48 C 0.2256(2) -0.4722(2) -0.3302(4) 0.0590(16) Uani 1 1 d .
H48 H 0.1862 -0.4671 -0.3165 0.071 Uiso 1 1 calc R
C49 C 0.2544(2) -0.4408(2) -0.3920(3) 0.0474(13) Uani 1 1 d .
H49 H 0.2345 -0.4137 -0.4179 0.057 Uiso 1 1 calc R
Ru2 Ru 0.077305(14) -0.631026(13) -0.93591(3) 0.02535(9) Uani 1 1 d .
Cl3 Cl 0.05547(5) -0.57009(5) -0.81824(8) 0.0374(3) Uani 1 1 d .
Cl4 Cl 0.07527(4) -0.68294(4) -1.07372(8) 0.0302(2) Uani 1 1 d .
P4 P -0.00794(5) -0.70102(5) -0.81213(8) 0.0262(3) Uani 1 1 d .
P5 P 0.11778(5) -0.67940(5) -0.82425(8) 0.0252(3) Uani 1 1 d .
P6 P 0.15621(5) -0.59143(5) -0.99521(9) 0.0272(3) Uani 1 1 d .
N3 N -0.00356(14) -0.66435(15) -0.8987(3) 0.0294(9) Uani 1 1 d .
N4 N 0.01776(15) -0.58993(16) -1.0176(3) 0.0343(10) Uani 1 1 d .
H4A H 0.0150 -0.5589 -0.9933 0.041 Uiso 1 1 calc R
H4B H 0.0314 -0.5874 -1.0779 0.041 Uiso 1 1 calc R
C50 C 0.05582(17) -0.69174(19) -0.7450(3) 0.0297(11) Uani 1 1 d .
H50A H 0.0638 -0.7211 -0.7068 0.036 Uiso 1 1 calc R
H50B H 0.0504 -0.6638 -0.7020 0.036 Uiso 1 1 calc R
C51 C -0.04923(17) -0.65066(19) -0.9571(3) 0.0320(11) Uani 1 1 d .
C52 C -0.03897(19) -0.61184(19) -1.0198(3) 0.0338(12) Uani 1 1 d .
C53 C -0.0815(2) -0.5963(2) -1.0805(3) 0.0426(13) Uani 1 1 d .
H53 H -0.0740 -0.5697 -1.1216 0.051 Uiso 1 1 calc R
C54 C -0.1341(2) -0.6183(2) -1.0826(4) 0.0480(15) Uani 1 1 d .
H54 H -0.1627 -0.6075 -1.1252 0.058 Uiso 1 1 calc R
C55 C -0.1453(2) -0.6570(2) -1.0212(4) 0.0473(15) Uani 1 1 d .
H55 H -0.1816 -0.6728 -1.0222 0.057 Uiso 1 1 calc R
C56 C -0.10286(18) -0.6725(2) -0.9581(3) 0.0347(12) Uani 1 1 d .
H56 H -0.1110 -0.6983 -0.9156 0.042 Uiso 1 1 calc R
C57 C -0.06555(18) -0.68658(18) -0.7328(3) 0.0273(10) Uani 1 1 d .
C58 C -0.07115(18) -0.63793(18) -0.7076(3) 0.0304(11) Uani 1 1 d .
H58 H -0.0477 -0.6140 -0.7368 0.036 Uiso 1 1 calc R
C59 C -0.1106(2) -0.6241(2) -0.6405(4) 0.0397(13) Uani 1 1 d .
H59 H -0.1146 -0.5906 -0.6243 0.048 Uiso 1 1 calc R
C60 C -0.1443(2) -0.6592(2) -0.5966(4) 0.0436(14) Uani 1 1 d .
H60 H -0.1703 -0.6498 -0.5485 0.052 Uiso 1 1 calc R
C61 C -0.1403(2) -0.7075(2) -0.6224(4) 0.0447(14) Uani 1 1 d .
H61 H -0.1645 -0.7311 -0.5939 0.054 Uiso 1 1 calc R
C62 C -0.10057(17) -0.7219(2) -0.6907(3) 0.0352(12) Uani 1 1 d .
H62 H -0.0974 -0.7552 -0.7083 0.042 Uiso 1 1 calc R
C63 C -0.01224(17) -0.76412(18) -0.8435(3) 0.0283(11) Uani 1 1 d .
C64 C -0.0081(2) -0.8014(2) -0.7763(4) 0.0388(13) Uani 1 1 d .
H64 H -0.0029 -0.7934 -0.7121 0.047 Uiso 1 1 calc R
C65 C -0.0116(2) -0.8496(2) -0.8034(4) 0.0516(15) Uani 1 1 d .
H65 H -0.0102 -0.8748 -0.7576 0.062 Uiso 1 1 calc R
C66 C -0.0173(3) -0.8615(2) -0.8980(4) 0.0546(16) Uani 1 1 d .
H66 H -0.0193 -0.8947 -0.9168 0.065 Uiso 1 1 calc R
C67 C -0.0200(2) -0.8248(2) -0.9645(4) 0.0472(15) Uani 1 1 d .
H67 H -0.0237 -0.8329 -1.0289 0.057 Uiso 1 1 calc R
C68 C -0.01744(18) -0.77673(18) -0.9380(4) 0.0337(11) Uani 1 1 d .
H68 H -0.0192 -0.7518 -0.9841 0.040 Uiso 1 1 calc R
C69 C 0.14330(17) -0.74118(19) -0.8423(3) 0.0293(11) Uani 1 1 d .
C70 C 0.1735(2) -0.7673(2) -0.7742(3) 0.0430(13) Uani 1 1 d .
H70 H 0.1818 -0.7522 -0.7159 0.052 Uiso 1 1 calc R
C71 C 0.1915(3) -0.8149(2) -0.7897(4) 0.0556(16) Uani 1 1 d .
H71 H 0.2133 -0.8313 -0.7432 0.067 Uiso 1 1 calc R
C72 C 0.1779(3) -0.8383(2) -0.8722(4) 0.0559(17) Uani 1 1 d .
H72 H 0.1903 -0.8709 -0.8830 0.067 Uiso 1 1 calc R
C73 C 0.1461(2) -0.8139(2) -0.9388(4) 0.0482(14) Uani 1 1 d .
H73 H 0.1358 -0.8302 -0.9951 0.058 Uiso 1 1 calc R
C74 C 0.12896(19) -0.76611(18) -0.9250(4) 0.0368(12) Uani 1 1 d .
H74 H 0.1073 -0.7500 -0.9720 0.044 Uiso 1 1 calc R
C75 C 0.1703(2) -0.6550(2) -0.7408(3) 0.0325(13) Uani 1 1 d .
C76 C 0.1534(2) -0.62481(19) -0.6666(4) 0.0408(12) Uani 1 1 d .
H76 H 0.1138 -0.6189 -0.6559 0.049 Uiso 1 1 calc R
C77 C 0.1946(2) -0.6032(2) -0.6080(4) 0.0460(13) Uani 1 1 d .
H77 H 0.1826 -0.5829 -0.5577 0.055 Uiso 1 1 calc R
C78 C 0.2515(2) -0.6110(2) -0.6226(4) 0.0480(15) Uani 1 1 d .
H78 H 0.2794 -0.5962 -0.5833 0.058 Uiso 1 1 calc R
C79 C 0.2680(2) -0.6412(2) -0.6962(4) 0.0516(16) Uani 1 1 d .
H79 H 0.3076 -0.6467 -0.7069 0.062 Uiso 1 1 calc R
C80 C 0.2285(2) -0.6631(2) -0.7539(4) 0.0439(14) Uani 1 1 d .
H80 H 0.2411 -0.6839 -0.8030 0.053 Uiso 1 1 calc R
C81 C 0.21584(18) -0.62789(17) -1.0462(3) 0.0289(11) Uani 1 1 d .
C82 C 0.2604(2) -0.6067(2) -1.0956(3) 0.0369(12) Uani 1 1 d .
H82 H 0.2611 -0.5724 -1.1056 0.044 Uiso 1 1 calc R
C83 C 0.3046(2) -0.6362(2) -1.1308(4) 0.0463(14) Uani 1 1 d .
H83 H 0.3355 -0.6216 -1.1638 0.056 Uiso 1 1 calc R
C84 C 0.3040(2) -0.6857(2) -1.1184(4) 0.0415(13) Uani 1 1 d .
H84 H 0.3342 -0.7052 -1.1429 0.050 Uiso 1 1 calc R
C85 C 0.25999(18) -0.70701(18) -1.0706(4) 0.0346(11) Uani 1 1 d .
H85 H 0.2592 -0.7415 -1.0628 0.042 Uiso 1 1 calc R
C86 C 0.21600(19) -0.67846(19) -1.0331(3) 0.0311(12) Uani 1 1 d .
H86 H 0.1860 -0.6935 -0.9986 0.037 Uiso 1 1 calc R
C87 C 0.13210(18) -0.55529(19) -1.0968(3) 0.0303(11) Uani 1 1 d .
C88 C 0.12511(19) -0.5780(2) -1.1835(3) 0.0374(12) Uani 1 1 d .
H88 H 0.1382 -0.6105 -1.1931 0.045 Uiso 1 1 calc R
C89 C 0.0985(2) -0.5521(2) -1.2562(3) 0.0480(16) Uani 1 1 d .
H89 H 0.0929 -0.5673 -1.3154 0.058 Uiso 1 1 calc R
C90 C 0.0806(2) -0.5050(3) -1.2421(4) 0.0553(18) Uani 1 1 d .
H90 H 0.0634 -0.4873 -1.2920 0.066 Uiso 1 1 calc R
C91 C 0.0874(3) -0.4836(2) -1.1576(4) 0.0604(17) Uani 1 1 d .
H91 H 0.0737 -0.4513 -1.1476 0.072 Uiso 1 1 calc R
C92 C 0.1135(2) -0.5078(2) -1.0875(4) 0.0475(14) Uani 1 1 d .
H92 H 0.1192 -0.4916 -1.0295 0.057 Uiso 1 1 calc R
C93 C 0.19611(19) -0.54477(18) -0.9277(4) 0.0364(11) Uani 1 1 d .
C94 C 0.2283(2) -0.5076(2) -0.9758(4) 0.0535(14) Uani 1 1 d .
H94 H 0.2271 -0.5054 -1.0422 0.064 Uiso 1 1 calc R
C95 C 0.2610(2) -0.4748(2) -0.9242(4) 0.0604(16) Uani 1 1 d .
H95 H 0.2833 -0.4510 -0.9558 0.072 Uiso 1 1 calc R
C96 C 0.2615(2) -0.4765(2) -0.8272(4) 0.0520(14) Uani 1 1 d .
H96 H 0.2840 -0.4542 -0.7919 0.062 Uiso 1 1 calc R
C97 C 0.2295(3) -0.5103(2) -0.7844(4) 0.0589(17) Uani 1 1 d .
H97 H 0.2285 -0.5114 -0.7179 0.071 Uiso 1 1 calc R
C98 C 0.1974(2) -0.54426(19) -0.8358(3) 0.0460(12) Uani 1 1 d .
H98 H 0.1756 -0.5679 -0.8027 0.055 Uiso 1 1 calc R
Cl5 Cl 0.45869(10) -0.05896(8) -0.55404(15) 0.1055(8) Uani 1 1 d .
Cl6 Cl 0.38264(6) 0.02384(7) -0.55879(14) 0.0747(5) Uani 1 1 d .
C99 C 0.4347(3) -0.0104(2) -0.6175(5) 0.0630(17) Uani 1 1 d .
H99A H 0.4185 -0.0224 -0.6772 0.076 Uiso 1 1 calc R
H99B H 0.4676 0.0110 -0.6326 0.076 Uiso 1 1 calc R
Cl7 Cl 0.12549(8) -0.47762(8) -0.54842(15) 0.0954(7) Uani 1 1 d .
Cl8 Cl 0.03922(8) -0.55404(7) -0.54985(15) 0.0909(6) Uani 1 1 d .
C100 C 0.0715(3) -0.5058(2) -0.6133(4) 0.0677(18) Uani 1 1 d .
H10A H 0.0879 -0.5189 -0.6722 0.081 Uiso 1 1 calc R
H10B H 0.0419 -0.4814 -0.6300 0.081 Uiso 1 1 calc R

loop_
_atom_site_aniso_label
_atom_site_aniso_U_11
_atom_site_aniso_U_22
_atom_site_aniso_U_33
_atom_site_aniso_U_23
_atom_site_aniso_U_13
_atom_site_aniso_U_12
Ru1 0.02316(17) 0.0282(2) 0.02221(18) -0.00240(15) -0.00121(18) 0.00203(14)
Cl1 0.0343(6) 0.0364(7) 0.0212(5) -0.0003(5) 0.0015(5) 0.0015(5)
Cl2 0.0362(6) 0.0358(7) 0.0323(6) 0.0039(5) -0.0027(5) 0.0061(5)
P1 0.0227(6) 0.0317(8) 0.0225(6) -0.0018(6) 0.0003(5) -0.0015(5)
P2 0.0206(5) 0.0312(7) 0.0232(6) -0.0020(5) -0.0001(5) 0.0010(5)
P3 0.0272(6) 0.0270(7) 0.0236(6) -0.0010(5) 0.0011(5) 0.0016(5)
N1 0.0214(17) 0.030(2) 0.026(2) -0.0028(17) 0.0021(16) -0.0003(16)
N2 0.0314(19) 0.031(2) 0.032(2) -0.0092(18) 0.0049(17) 0.0040(17)
C1 0.024(2) 0.032(3) 0.023(2) -0.002(2) -0.0008(19) -0.0022(19)
C2 0.026(2) 0.032(3) 0.025(2) 0.004(2) -0.0035(19) 0.0080(19)
C3 0.029(2) 0.039(3) 0.022(2) -0.001(2) 0.0001(19) 0.006(2)
C4 0.034(2) 0.052(3) 0.029(3) -0.010(2) -0.001(2) 0.013(2)
C5 0.029(2) 0.061(4) 0.039(3) -0.006(3) 0.006(2) 0.005(2)
C6 0.029(2) 0.055(4) 0.031(3) -0.004(2) 0.001(2) 0.002(2)
C7 0.030(2) 0.037(3) 0.030(3) 0.002(2) 0.002(2) 0.002(2)
C8 0.025(2) 0.034(3) 0.025(2) 0.004(2) -0.0035(19) -0.004(2)
C9 0.037(3) 0.041(3) 0.033(3) 0.003(3) 0.004(3) -0.004(2)
C10 0.050(3) 0.040(4) 0.040(3) 0.010(3) 0.005(3) -0.001(3)
C11 0.054(3) 0.033(4) 0.065(4) 0.011(3) -0.014(3) -0.007(3)
C12 0.059(3) 0.040(4) 0.045(3) -0.005(3) -0.015(3) 0.003(3)
C13 0.035(3) 0.038(4) 0.037(3) -0.003(3) 0.002(2) 0.003(2)
C14 0.024(2) 0.037(3) 0.021(2) 0.002(2) 0.002(2) -0.002(2)
C15 0.037(2) 0.032(3) 0.033(3) 0.000(2) -0.001(2) -0.001(2)
C16 0.034(3) 0.048(4) 0.037(3) -0.011(3) -0.012(2) -0.001(2)
C17 0.030(2) 0.053(4) 0.032(3) -0.008(2) -0.013(2) 0.011(2)
C18 0.032(2) 0.036(3) 0.044(3) -0.001(3) -0.009(2) 0.009(2)
C19 0.029(2) 0.038(3) 0.034(3) -0.007(2) 0.001(2) 0.000(2)
C20 0.029(2) 0.029(3) 0.025(2) -0.007(2) -0.0002(18) -0.001(2)
C21 0.050(3) 0.031(3) 0.043(3) -0.002(3) 0.009(3) 0.008(2)
C22 0.085(4) 0.036(3) 0.044(3) 0.006(3) 0.016(3) 0.022(3)
C23 0.085(5) 0.037(4) 0.044(3) 0.000(3) 0.005(3) 0.022(3)
C24 0.070(4) 0.040(4) 0.041(3) -0.011(3) 0.003(3) 0.021(3)
C25 0.054(3) 0.042(3) 0.027(2) -0.001(2) -0.003(2) 0.009(3)
C26 0.028(2) 0.028(3) 0.030(3) -0.0046(19) 0.006(2) 0.000(2)
C27 0.033(3) 0.042(3) 0.066(4) 0.011(3) 0.016(3) 0.002(2)
C28 0.050(3) 0.043(3) 0.056(3) 0.012(3) 0.021(3) 0.005(2)
C29 0.036(3) 0.052(4) 0.048(3) 0.000(3) 0.018(2) -0.007(2)
C30 0.025(2) 0.069(4) 0.048(3) 0.002(3) 0.003(2) 0.002(3)
C31 0.025(2) 0.057(4) 0.033(3) 0.002(2) 0.001(2) -0.001(2)
C32 0.028(2) 0.035(3) 0.021(2) 0.000(2) 0.001(2) -0.0038(19)
C33 0.048(3) 0.051(4) 0.028(3) 0.003(2) -0.004(2) -0.012(3)
C34 0.046(3) 0.065(4) 0.040(3) 0.010(3) -0.015(3) -0.016(3)
C35 0.036(3) 0.076(5) 0.043(3) 0.020(3) -0.009(2) 0.007(3)
C36 0.044(3) 0.040(3) 0.046(3) 0.010(3) 0.005(3) 0.008(2)
C37 0.030(2) 0.036(3) 0.029(3) -0.001(2) 0.002(2) 0.001(2)
C38 0.028(2) 0.033(3) 0.033(3) -0.007(2) -0.001(2) -0.007(2)
C39 0.059(3) 0.044(4) 0.038(3) -0.009(2) 0.010(2) 0.007(3)
C40 0.094(5) 0.051(4) 0.051(4) -0.016(3) 0.009(3) 0.019(3)
C41 0.045(3) 0.055(4) 0.044(3) -0.025(3) 0.009(3) 0.001(3)
C42 0.049(3) 0.055(4) 0.034(3) -0.007(3) 0.004(2) -0.017(3)
C43 0.053(3) 0.039(3) 0.036(3) -0.007(2) 0.008(2) -0.012(2)
C44 0.032(2) 0.034(3) 0.041(3) 0.000(2) 0.004(2) 0.004(2)
C45 0.039(2) 0.040(3) 0.037(2) -0.004(2) -0.002(2) 0.000(2)
C46 0.052(3) 0.040(3) 0.036(2) 0.003(2) -0.003(2) -0.003(2)
C47 0.043(3) 0.066(4) 0.049(3) 0.030(3) 0.015(3) 0.007(3)
C48 0.038(3) 0.082(5) 0.058(3) 0.026(3) 0.009(3) 0.000(3)
C49 0.036(2) 0.059(4) 0.048(3) 0.015(3) 0.000(2) 0.008(2)
Ru2 0.02392(17) 0.0312(2) 0.02095(18) 0.00193(15) 0.00016(17) 0.00367(14)
Cl3 0.0419(6) 0.0421(8) 0.0282(6) -0.0038(5) 0.0026(5) 0.0115(5)
Cl4 0.0310(5) 0.0361(7) 0.0233(5) 0.0009(5) -0.0022(5) 0.0012(5)
P4 0.0222(6) 0.0339(8) 0.0226(6) -0.0005(6) -0.0016(5) 0.0000(5)
P5 0.0216(5) 0.0304(7) 0.0236(6) 0.0018(5) 0.0004(5) 0.0021(5)
P6 0.0276(6) 0.0286(7) 0.0252(6) 0.0012(5) -0.0017(5) 0.0005(5)
N3 0.0216(18) 0.046(3) 0.021(2) 0.0045(18) -0.0012(16) 0.0009(17)
N4 0.032(2) 0.045(3) 0.026(2) 0.0020(19) -0.0058(17) 0.0021(18)
C50 0.025(2) 0.041(3) 0.023(3) -0.004(2) -0.003(2) 0.001(2)
C51 0.021(2) 0.045(3) 0.030(3) 0.000(2) -0.0039(19) 0.0036(19)
C52 0.032(2) 0.043(3) 0.027(3) -0.001(2) -0.003(2) 0.011(2)
C53 0.037(3) 0.062(4) 0.029(3) 0.005(2) -0.001(2) 0.016(2)
C54 0.033(3) 0.084(4) 0.027(3) 0.000(3) -0.011(2) 0.020(3)
C55 0.027(2) 0.074(4) 0.040(3) -0.008(3) -0.002(2) 0.005(3)
C56 0.028(2) 0.048(3) 0.028(3) 0.000(2) 0.001(2) 0.002(2)
C57 0.022(2) 0.034(3) 0.026(2) 0.004(2) 0.005(2) 0.001(2)
C58 0.023(2) 0.045(3) 0.024(2) 0.005(2) 0.002(2) 0.000(2)
C59 0.041(3) 0.045(4) 0.033(3) 0.005(3) 0.005(2) 0.011(3)
C60 0.033(3) 0.054(4) 0.044(3) 0.005(3) 0.009(2) 0.012(2)
C61 0.029(2) 0.056(4) 0.049(3) 0.018(3) 0.011(2) 0.002(2)
C62 0.021(2) 0.046(3) 0.038(3) 0.005(3) 0.002(2) 0.001(2)
C63 0.021(2) 0.033(3) 0.031(3) 0.002(2) -0.005(2) 0.0009(19)
C64 0.044(3) 0.039(4) 0.034(3) -0.005(3) -0.002(2) 0.008(2)
C65 0.069(4) 0.036(4) 0.050(4) 0.007(3) -0.002(3) 0.009(3)
C66 0.072(4) 0.036(4) 0.056(4) -0.007(3) 0.004(3) -0.007(3)
C67 0.049(3) 0.054(4) 0.039(3) -0.018(3) -0.001(3) -0.003(3)
C68 0.034(2) 0.039(3) 0.028(3) 0.000(3) -0.005(2) -0.002(2)
C69 0.027(2) 0.035(3) 0.026(2) 0.000(2) 0.0039(18) 0.005(2)
C70 0.064(3) 0.035(3) 0.030(3) 0.001(2) -0.008(2) 0.007(2)
C71 0.082(4) 0.046(4) 0.038(3) 0.008(3) -0.010(3) 0.022(3)
C72 0.080(4) 0.036(4) 0.052(4) -0.002(3) -0.001(3) 0.023(3)
C73 0.065(3) 0.046(4) 0.034(3) -0.006(3) -0.003(3) 0.007(3)
C74 0.041(2) 0.032(3) 0.037(3) 0.006(2) -0.007(2) 0.005(2)
C75 0.030(3) 0.033(3) 0.034(3) 0.007(2) -0.003(2) -0.004(2)
C76 0.033(2) 0.039(3) 0.050(3) -0.012(2) -0.003(2) -0.001(2)
C77 0.047(3) 0.049(3) 0.043(3) -0.008(3) -0.016(2) -0.008(2)
C78 0.039(3) 0.063(4) 0.042(3) -0.004(3) -0.007(2) -0.008(3)
C79 0.026(2) 0.078(5) 0.051(4) 0.009(3) -0.004(3) -0.006(3)
C80 0.028(3) 0.067(4) 0.037(3) -0.003(3) -0.005(2) -0.001(2)
C81 0.029(2) 0.034(3) 0.023(3) -0.002(2) -0.004(2) -0.0001(19)
C82 0.037(2) 0.040(3) 0.034(3) -0.002(2) 0.008(2) -0.011(2)
C83 0.039(3) 0.061(4) 0.039(3) -0.005(3) 0.018(2) -0.006(3)
C84 0.036(3) 0.048(4) 0.041(3) -0.008(2) 0.007(2) -0.001(2)
C85 0.033(2) 0.036(3) 0.035(3) -0.008(2) -0.007(2) 0.004(2)
C86 0.027(2) 0.044(3) 0.023(3) -0.004(2) -0.0076(19) 0.001(2)
C87 0.024(2) 0.039(3) 0.028(3) 0.007(2) -0.0022(19) 0.002(2)
C88 0.041(3) 0.041(3) 0.030(2) 0.008(2) -0.004(2) -0.004(2)
C89 0.044(3) 0.064(5) 0.035(3) 0.021(3) -0.020(2) -0.016(3)
C90 0.033(3) 0.074(5) 0.058(4) 0.028(3) -0.004(3) 0.004(3)
C91 0.076(4) 0.053(4) 0.052(3) 0.018(3) 0.011(3) 0.033(3)
C92 0.057(3) 0.045(4) 0.041(3) -0.003(3) 0.005(3) 0.009(3)
C93 0.039(2) 0.032(3) 0.038(3) -0.014(2) -0.010(2) 0.003(2)
C94 0.066(3) 0.050(4) 0.045(3) -0.008(2) 0.011(3) -0.020(3)
C95 0.070(4) 0.068(4) 0.044(3) -0.008(3) 0.014(3) -0.030(3)
C96 0.055(3) 0.048(4) 0.053(3) -0.012(3) 0.000(3) -0.012(3)
C97 0.078(4) 0.068(4) 0.031(3) -0.001(3) -0.013(3) -0.017(3)
C98 0.057(3) 0.047(3) 0.034(3) 0.003(2) -0.004(2) -0.019(3)
Cl5 0.1440(18) 0.0749(14) 0.0976(15) -0.0170(12) -0.0692(16) 0.0342(13)
Cl6 0.0567(8) 0.0705(12) 0.0969(13) -0.0282(11) 0.0013(10) 0.0048(8)
C99 0.075(4) 0.042(4) 0.072(4) -0.014(3) 0.010(4) 0.012(3)
Cl7 0.0894(12) 0.0895(15) 0.1074(15) -0.0529(13) 0.0199(12) -0.0252(10)
Cl8 0.1009(13) 0.0670(12) 0.1047(15) -0.0141(12) 0.0547(13) -0.0129(10)
C100 0.092(5) 0.052(4) 0.059(4) -0.007(3) 0.009(4) -0.013(4)

loop_
_atom_type_symbol
_atom_type_description
_atom_type_scat_dispersion_real
_atom_type_scat_dispersion_imag
_atom_type_scat_source
C C .0033 .0016 'International Tables Vol C Tables 4.2.6.8 and 6.1.1.4'
H H .0000 .0000 'International Tables Vol C Tables 4.2.6.8 and 6.1.1.4'
Cl Cl .1484 .1585 'International Tables Vol C Tables 4.2.6.8 and 6.1.1.4'
N N .0061 .0033 'International Tables Vol C Tables 4.2.6.8 and 6.1.1.4'
P P .1023 .0942 'International Tables Vol C Tables 4.2.6.8 and 6.1.1.4'
Ru Ru -1.2594 .8363 'International Tables Vol C Tables 4.2.6.8 and 6.1.1.4'

loop_
_geom_angle_atom_site_label_1
_geom_angle_atom_site_label_2
_geom_angle_atom_site_label_3
_geom_angle
N1 Ru1 N2 77.54(14)
N1 Ru1 P2 87.22(10)
N2 Ru1 P2 164.12(10)
N1 Ru1 P3 173.46(10)
N2 Ru1 P3 95.96(10)
P2 Ru1 P3 99.32(4)
N1 Ru1 Cl1 86.96(11)
N2 Ru1 Cl1 81.93(11)
P2 Ru1 Cl1 101.89(4)
P3 Ru1 Cl1 91.46(4)
N1 Ru1 Cl2 84.11(11)
N2 Ru1 Cl2 82.14(11)
P2 Ru1 Cl2 92.00(4)
P3 Ru1 Cl2 95.79(4)
Cl1 Ru1 Cl2 163.10(4)
N1 P1 C1 105.6(2)
N1 P1 C8 113.0(2)
C1 P1 C8 110.0(2)
N1 P1 C14 113.2(2)
C1 P1 C14 105.88(19)
C8 P1 C14 108.9(2)
C26 P2 C20 103.5(2)
C26 P2 C1 101.2(2)
C20 P2 C1 99.8(2)
C26 P2 Ru1 120.19(18)
C20 P2 Ru1 125.73(15)
C1 P2 Ru1 101.33(14)
C44 P3 C38 103.3(2)
C44 P3 C32 101.3(2)
C38 P3 C32 99.5(2)
C44 P3 Ru1 119.89(16)
C38 P3 Ru1 110.23(14)
C32 P3 Ru1 119.66(15)
C2 N1 P1 125.6(3)
C2 N1 Ru1 114.4(3)
P1 N1 Ru1 120.07(19)
C3 N2 Ru1 110.7(3)
C3 N2 H2A 109.5
Ru1 N2 H2A 109.5
C3 N2 H2B 109.5
Ru1 N2 H2B 109.5
H2A N2 H2B 108.1
P1 C1 P2 109.2(2)
P1 C1 H1A 109.8
P2 C1 H1A 109.8
P1 C1 H1B 109.8
P2 C1 H1B 109.8
H1A C1 H1B 108.3
N1 C2 C3 117.1(4)
N1 C2 C7 125.5(4)
C3 C2 C7 117.3(4)
C4 C3 C2 120.8(4)
C4 C3 N2 121.3(4)
C2 C3 N2 117.8(4)
C3 C4 C5 120.6(5)
C3 C4 H4 119.7
C5 C4 H4 119.7
C6 C5 C4 119.4(5)
C6 C5 H5 120.3
C4 C5 H5 120.3
C5 C6 C7 121.4(5)
C5 C6 H6 119.3
C7 C6 H6 119.3
C6 C7 C2 120.5(5)
C6 C7 H7 119.7
C2 C7 H7 119.7
C13 C8 C9 121.3(5)
C13 C8 P1 121.4(4)
C9 C8 P1 117.3(4)
C10 C9 C8 119.0(5)
C10 C9 H9 120.5
C8 C9 H9 120.5
C9 C10 C11 119.7(5)
C9 C10 H10 120.2
C11 C10 H10 120.2
C12 C11 C10 120.0(6)
C12 C11 H11 120.0
C10 C11 H11 120.0
C11 C12 C13 120.7(6)
C11 C12 H12 119.6
C13 C12 H12 119.6
C8 C13 C12 119.2(5)
C8 C13 H13 120.4
C12 C13 H13 120.4
C15 C14 C19 120.2(4)
C15 C14 P1 124.7(4)
C19 C14 P1 115.1(3)
C14 C15 C16 119.0(5)
C14 C15 H15 120.5
C16 C15 H15 120.5
C17 C16 C15 120.8(5)
C17 C16 H16 119.6
C15 C16 H16 119.6
C16 C17 C18 120.3(5)
C16 C17 H17 119.8
C18 C17 H17 119.8
C17 C18 C19 120.2(5)
C17 C18 H18 119.9
C19 C18 H18 119.9
C18 C19 C14 119.4(5)
C18 C19 H19 120.3
C14 C19 H19 120.3
C21 C20 C25 117.7(5)
C21 C20 P2 121.8(4)
C25 C20 P2 120.4(4)
C20 C21 C22 121.8(5)
C20 C21 H21 119.1
C22 C21 H21 119.1
C23 C22 C21 118.8(6)
C23 C22 H22 120.6
C21 C22 H22 120.6
C24 C23 C22 120.4(6)
C24 C23 H23 119.8
C22 C23 H23 119.8
C25 C24 C23 120.3(5)
C25 C24 H24 119.8
C23 C24 H24 119.8
C24 C25 C20 120.9(5)
C24 C25 H25 119.6
C20 C25 H25 119.6
C27 C26 C31 117.7(5)
C27 C26 P2 119.7(4)
C31 C26 P2 122.4(4)
C26 C27 C28 121.2(5)
C26 C27 H27 119.4
C28 C27 H27 119.4
C27 C28 C29 119.5(5)
C27 C28 H28 120.3
C29 C28 H28 120.3
C30 C29 C28 120.2(5)
C30 C29 H29 119.9
C28 C29 H29 119.9
C29 C30 C31 119.8(5)
C29 C30 H30 120.1
C31 C30 H30 120.1
C26 C31 C30 121.5(5)
C26 C31 H31 119.2
C30 C31 H31 119.2
C37 C32 C33 118.6(4)
C37 C32 P3 121.2(3)
C33 C32 P3 120.2(4)
C34 C33 C32 120.8(5)
C34 C33 H33 119.6
C32 C33 H33 119.6
C33 C34 C35 119.8(5)
C33 C34 H34 120.1
C35 C34 H34 120.1
C36 C35 C34 119.8(5)
C36 C35 H35 120.1
C34 C35 H35 120.1
C37 C36 C35 119.2(5)
C37 C36 H36 120.4
C35 C36 H36 120.4
C32 C37 C36 121.7(5)
C32 C37 H37 119.2
C36 C37 H37 119.2
C43 C38 C39 118.3(5)
C43 C38 P3 118.3(4)
C39 C38 P3 123.0(4)
C38 C39 C40 119.8(5)
C38 C39 H39 120.1
C40 C39 H39 120.1
C41 C40 C39 119.1(6)
C41 C40 H40 120.4
C39 C40 H40 120.4
C42 C41 C40 120.5(5)
C42 C41 H41 119.7
C40 C41 H41 119.7
C41 C42 C43 120.0(5)
C41 C42 H42 120.0
C43 C42 H42 120.0
C38 C43 C42 122.1(5)
C38 C43 H43 118.9
C42 C43 H43 118.9
C49 C44 C45 117.1(5)
C49 C44 P3 122.6(4)
C45 C44 P3 119.8(3)
C46 C45 C44 120.7(4)
C46 C45 H45 119.6
C44 C45 H45 119.6
C47 C46 C45 120.6(5)
C47 C46 H46 119.7
C45 C46 H46 119.7
C46 C47 C48 120.0(5)
C46 C47 H47 120.0
C48 C47 H47 120.0
C47 C48 C49 119.7(5)
C47 C48 H48 120.2
C49 C48 H48 120.2
C44 C49 C48 121.4(5)
C44 C49 H49 119.3
C48 C49 H49 119.3
N4 Ru2 N3 77.84(15)
N4 Ru2 P5 163.51(11)
N3 Ru2 P5 86.78(10)
N4 Ru2 P6 94.06(11)
N3 Ru2 P6 171.38(10)
P5 Ru2 P6 101.57(4)
N4 Ru2 Cl3 83.05(12)
N3 Ru2 Cl3 86.38(11)
P5 Ru2 Cl3 90.13(4)
P6 Ru2 Cl3 95.68(5)
N4 Ru2 Cl4 81.55(12)
N3 Ru2 Cl4 86.28(11)
P5 Ru2 Cl4 103.58(4)
P6 Ru2 Cl4 89.61(4)
Cl3 Ru2 Cl4 164.04(4)
N3 P4 C50 105.8(2)
N3 P4 C63 114.7(2)
C50 P4 C63 108.6(2)
N3 P4 C57 113.4(2)
C50 P4 C57 104.6(2)
C63 P4 C57 109.1(2)
C69 P5 C75 102.3(2)
C69 P5 C50 99.9(2)
C75 P5 C50 100.9(2)
C69 P5 Ru2 125.44(15)
C75 P5 Ru2 121.31(19)
C50 P5 Ru2 102.06(15)
C87 P6 C93 101.1(2)
C87 P6 C81 102.0(2)
C93 P6 C81 101.5(2)
C87 P6 Ru2 107.40(14)
C93 P6 Ru2 122.43(17)
C81 P6 Ru2 119.32(16)
C51 N3 P4 125.4(3)
C51 N3 Ru2 113.8(3)
P4 N3 Ru2 120.81(19)
C52 N4 Ru2 112.7(3)
C52 N4 H4A 109.0
Ru2 N4 H4A 109.0
C52 N4 H4B 109.0
Ru2 N4 H4B 109.0
H4A N4 H4B 107.8
P4 C50 P5 110.2(2)
P4 C50 H50A 109.6
P5 C50 H50A 109.6
P4 C50 H50B 109.6
P5 C50 H50B 109.6
H50A C50 H50B 108.1
C56 C51 N3 125.1(5)
C56 C51 C52 118.2(4)
N3 C51 C52 116.7(4)
C53 C52 C51 120.6(5)
C53 C52 N4 122.5(5)
C51 C52 N4 116.9(4)
C54 C53 C52 121.3(5)
C54 C53 H53 119.3
C52 C53 H53 119.3
C53 C54 C55 119.3(5)
C53 C54 H54 120.4
C55 C54 H54 120.4
C54 C55 C56 119.9(5)
C54 C55 H55 120.1
C56 C55 H55 120.1
C51 C56 C55 120.8(5)
C51 C56 H56 119.6
C55 C56 H56 119.6
C58 C57 C62 119.8(4)
C58 C57 P4 116.4(3)
C62 C57 P4 123.6(4)
C59 C58 C57 120.5(5)
C59 C58 H58 119.8
C57 C58 H58 119.8
C58 C59 C60 119.9(5)
C58 C59 H59 120.0
C60 C59 H59 120.0
C61 C60 C59 120.3(5)
C61 C60 H60 119.9
C59 C60 H60 119.9
C60 C61 C62 120.2(5)
C60 C61 H61 119.9
C62 C61 H61 119.9
C61 C62 C57 119.3(5)
C61 C62 H62 120.4
C57 C62 H62 120.4
C68 C63 C64 119.0(5)
C68 C63 P4 119.0(4)
C64 C63 P4 121.9(4)
C65 C64 C63 120.1(5)
C65 C64 H64 120.0
C63 C64 H64 120.0
C64 C65 C66 120.0(6)
C64 C65 H65 120.0
C66 C65 H65 120.0
C67 C66 C65 120.0(6)
C67 C66 H66 120.0
C65 C66 H66 120.0
C68 C67 C66 120.4(5)
C68 C67 H67 119.8
C66 C67 H67 119.8
C67 C68 C63 120.5(5)
C67 C68 H68 119.7
C63 C68 H68 119.7
C70 C69 C74 117.1(5)
C70 C69 P5 123.0(4)
C74 C69 P5 119.7(3)
C71 C70 C69 121.6(5)
C71 C70 H70 119.2
C69 C70 H70 119.2
C72 C71 C70 120.3(5)
C72 C71 H71 119.9
C70 C71 H71 119.9
C73 C72 C71 119.1(6)
C73 C72 H72 120.4
C71 C72 H72 120.4
C72 C73 C74 121.1(5)
C72 C73 H73 119.5
C74 C73 H73 119.5
C73 C74 C69 120.7(5)
C73 C74 H74 119.6
C69 C74 H74 119.6
C80 C75 C76 118.1(5)
C80 C75 P5 120.5(4)
C76 C75 P5 121.2(4)
C75 C76 C77 120.5(5)
C75 C76 H76 119.8
C77 C76 H76 119.8
C78 C77 C76 120.6(5)
C78 C77 H77 119.7
C76 C77 H77 119.7
C77 C78 C79 118.6(5)
C77 C78 H78 120.7
C79 C78 H78 120.7
C80 C79 C78 121.9(5)
C80 C79 H79 119.0
C78 C79 H79 119.0
C79 C80 C75 120.3(6)
C79 C80 H80 119.9
C75 C80 H80 119.9
C82 C81 C86 118.8(4)
C82 C81 P6 122.5(4)
C86 C81 P6 118.8(4)
C81 C82 C83 119.6(5)
C81 C82 H82 120.2
C83 C82 H82 120.2
C84 C83 C82 121.2(5)
C84 C83 H83 119.4
C82 C83 H83 119.4
C85 C84 C83 119.7(5)
C85 C84 H84 120.1
C83 C84 H84 120.1
C84 C85 C86 120.4(5)
C84 C85 H85 119.8
C86 C85 H85 119.8
C85 C86 C81 120.4(5)
C85 C86 H86 119.8
C81 C86 H86 119.8
C92 C87 C88 118.0(5)
C92 C87 P6 121.8(4)
C88 C87 P6 119.7(4)
C87 C88 C89 119.0(5)
C87 C88 H88 120.5
C89 C88 H88 120.5
C90 C89 C88 120.1(5)
C90 C89 H89 119.9
C88 C89 H89 119.9
C91 C90 C89 120.2(5)
C91 C90 H90 119.9
C89 C90 H90 119.9
C92 C91 C90 120.2(6)
C92 C91 H91 119.9
C90 C91 H91 119.9
C91 C92 C87 122.4(5)
C91 C92 H92 118.8
C87 C92 H92 118.8
C98 C93 C94 117.2(5)
C98 C93 P6 122.6(4)
C94 C93 P6 120.1(4)
C95 C94 C93 119.3(5)
C95 C94 H94 120.3
C93 C94 H94 120.3
C96 C95 C94 120.9(5)
C96 C95 H95 119.5
C94 C95 H95 119.5
C97 C96 C95 118.3(5)
C97 C96 H96 120.8
C95 C96 H96 120.8
C96 C97 C98 121.3(5)
C96 C97 H97 119.4
C98 C97 H97 119.4
C93 C98 C97 122.9(5)
C93 C98 H98 118.6
C97 C98 H98 118.6
Cl5 C99 Cl6 113.1(4)
Cl5 C99 H99A 109.0
Cl6 C99 H99A 109.0
Cl5 C99 H99B 109.0
Cl6 C99 H99B 109.0
H99A C99 H99B 107.8
Cl7 C100 Cl8 111.4(4)
Cl7 C100 H10A 109.3
Cl8 C100 H10A 109.3
Cl7 C100 H10B 109.3
Cl8 C100 H10B 109.3
H10A C100 H10B 108.0

loop_
_geom_bond_atom_site_label_1
_geom_bond_atom_site_label_2
_geom_bond_distance
Ru1 N1 2.144(3)
Ru1 N2 2.181(4)
Ru1 P2 2.2688(12)
Ru1 P3 2.2884(12)
Ru1 Cl1 2.4210(12)
Ru1 Cl2 2.4247(12)
P1 N1 1.611(4)
P1 C1 1.803(4)
P1 C8 1.812(5)
P1 C14 1.821(4)
P2 C26 1.831(5)
P2 C20 1.853(5)
P2 C1 1.859(4)
P3 C44 1.832(5)
P3 C38 1.841(5)
P3 C32 1.850(4)
N1 C2 1.389(5)
N2 C3 1.447(6)
N2 H2A 0.9200
N2 H2B 0.9200
C1 H1A 0.9900
C1 H1B 0.9900
C2 C3 1.398(7)
C2 C7 1.418(6)
C3 C4 1.388(6)
C4 C5 1.390(7)
C4 H4 0.9500
C5 C6 1.357(7)
C5 H5 0.9500
C6 C7 1.383(6)
C6 H6 0.9500
C7 H7 0.9500
C8 C13 1.371(7)
C8 C9 1.387(7)
C9 C10 1.379(7)
C9 H9 0.9500
C10 C11 1.402(8)
C10 H10 0.9500
C11 C12 1.359(8)
C11 H11 0.9500
C12 C13 1.382(8)
C12 H12 0.9500
C13 H13 0.9500
C14 C15 1.386(6)
C14 C19 1.400(6)
C15 C16 1.392(6)
C15 H15 0.9500
C16 C17 1.371(7)
C16 H16 0.9500
C17 C18 1.377(7)
C17 H17 0.9500
C18 C19 1.385(7)
C18 H18 0.9500
C19 H19 0.9500
C20 C21 1.363(7)
C20 C25 1.397(6)
C21 C22 1.370(7)
C21 H21 0.9500
C22 C23 1.369(8)
C22 H22 0.9500
C23 C24 1.363(8)
C23 H23 0.9500
C24 C25 1.344(7)
C24 H24 0.9500
C25 H25 0.9500
C26 C27 1.369(7)
C26 C31 1.388(6)
C27 C28 1.384(7)
C27 H27 0.9500
C28 C29 1.394(7)
C28 H28 0.9500
C29 C30 1.342(8)
C29 H29 0.9500
C30 C31 1.390(7)
C30 H30 0.9500
C31 H31 0.9500
C32 C37 1.371(6)
C32 C33 1.406(7)
C33 C34 1.372(7)
C33 H33 0.9500
C34 C35 1.395(8)
C34 H34 0.9500
C35 C36 1.394(7)
C35 H35 0.9500
C36 C37 1.384(7)
C36 H36 0.9500
C37 H37 0.9500
C38 C43 1.374(7)
C38 C39 1.395(7)
C39 C40 1.439(7)
C39 H39 0.9500
C40 C41 1.388(8)
C40 H40 0.9500
C41 C42 1.356(8)
C41 H41 0.9500
C42 C43 1.398(7)
C42 H42 0.9500
C43 H43 0.9500
C44 C49 1.361(6)
C44 C45 1.416(6)
C45 C46 1.386(6)
C45 H45 0.9500
C46 C47 1.347(7)
C46 H46 0.9500
C47 C48 1.375(8)
C47 H47 0.9500
C48 C49 1.404(7)
C48 H48 0.9500
C49 H49 0.9500
Ru2 N4 2.135(4)
Ru2 N3 2.162(4)
Ru2 P5 2.2778(12)
Ru2 P6 2.2979(13)
Ru2 Cl3 2.4223(13)
Ru2 Cl4 2.4283(12)
P4 N3 1.596(4)
P4 C50 1.787(4)
P4 C63 1.788(5)
P4 C57 1.801(4)
P5 C69 1.812(5)
P5 C75 1.835(5)
P5 C50 1.867(4)
P6 C87 1.845(5)
P6 C93 1.852(5)
P6 C81 1.861(5)
N3 C51 1.404(5)
N4 C52 1.453(6)
N4 H4A 0.9200
N4 H4B 0.9200
C50 H50A 0.9900
C50 H50B 0.9900
C51 C56 1.387(6)
C51 C52 1.410(7)
C52 C53 1.385(6)
C53 C54 1.368(7)
C53 H53 0.9500
C54 C55 1.401(8)
C54 H54 0.9500
C55 C56 1.405(7)
C55 H55 0.9500
C56 H56 0.9500
C57 C58 1.386(6)
C57 C62 1.401(6)
C58 C59 1.382(6)
C58 H58 0.9500
C59 C60 1.392(8)
C59 H59 0.9500
C60 C61 1.377(8)
C60 H60 0.9500
C61 C62 1.401(7)
C61 H61 0.9500
C62 H62 0.9500
C63 C68 1.398(7)
C63 C64 1.404(7)
C64 C65 1.378(8)
C64 H64 0.9500
C65 C66 1.396(8)
C65 H65 0.9500
C66 C67 1.383(8)
C66 H66 0.9500
C67 C68 1.370(7)
C67 H67 0.9500
C68 H68 0.9500
C69 C70 1.398(6)
C69 C74 1.405(7)
C70 C71 1.385(7)
C70 H70 0.9500
C71 C72 1.380(8)
C71 H71 0.9500
C72 C73 1.378(8)
C72 H72 0.9500
C73 C74 1.384(7)
C73 H73 0.9500
C74 H74 0.9500
C75 C80 1.388(6)
C75 C76 1.402(7)
C76 C77 1.405(7)
C76 H76 0.9500
C77 C78 1.362(7)
C77 H77 0.9500
C78 C79 1.390(8)
C78 H78 0.9500
C79 C80 1.374(7)
C79 H79 0.9500
C80 H80 0.9500
C81 C82 1.384(6)
C81 C86 1.397(6)
C82 C83 1.403(7)
C82 H82 0.9500
C83 C84 1.367(7)
C83 H83 0.9500
C84 C85 1.364(7)
C84 H84 0.9500
C85 C86 1.397(6)
C85 H85 0.9500
C86 H86 0.9500
C87 C92 1.377(7)
C87 C88 1.394(7)
C88 C89 1.401(7)
C88 H88 0.9500
C89 C90 1.372(8)
C89 H89 0.9500
C90 C91 1.351(8)
C90 H90 0.9500
C91 C92 1.346(7)
C91 H91 0.9500
C92 H92 0.9500
C93 C98 1.313(6)
C93 C94 1.440(7)
C94 C95 1.388(7)
C94 H94 0.9500
C95 C96 1.386(7)
C95 H95 0.9500
C96 C97 1.338(8)
C96 H96 0.9500
C97 C98 1.400(7)
C97 H97 0.9500
C98 H98 0.9500
Cl5 C99 1.702(6)
Cl6 C99 1.749(6)
C99 H99A 0.9900
C99 H99B 0.9900
Cl7 C100 1.744(7)
Cl8 C100 1.769(6)
C100 H10A 0.9900
C100 H10B 0.9900
